data_7012227
loop_
_publ_author_name
'Tei, Lorenzo'
'Blake, Alexander J.'
'George, Michael W.'
'Weinstein, Julia A.'
'Wilson, Claire'
'Schr\"oder, Martin'

_publ_section_title
;
 Lanthanide complexes of iminocarboxylate ligands derived from
 1,4,7-triazacyclononane: structural characterisation and relaxivity of
 the GdIII and luminescence of the EuIII complexesElectronic
 supplementary information (ESI) available: 1H NMR spectra of
 [Y(L1)(CH3CO2)] (6) in D2O at 298 K and 1H NMR data on acid-catalysed
 hydrolysis of [La(L)] (5) in D2O (pD = 4.4). See
 http://www.rsc.org/suppdata/dt/b2/b209090m/
;
_journal_issue 9
_journal_name_full 'Dalton Transactions'
_journal_page_first 1693
_journal_paper_doi 10.1039/b209090m
_journal_year 2003
_chemical_formula_moiety 'C18 H29 Gd N5 O6, C H4 O'
_chemical_formula_sum 'C19 H33 Gd N5 O7'
_chemical_formula_weight 600.75
_chemical_name_systematic
; 
? 
;
_space_group_IT_number 14
_symmetry_cell_setting monoclinic
_symmetry_space_group_name_Hall '-P 2ybc'
_symmetry_space_group_name_H-M 'P 1 21/c 1'
_atom_sites_solution_hydrogens 'placed geometrically. MeOH hydrogens omitted '
_atom_sites_solution_primary direct
_atom_sites_solution_secondary difmap
_audit_creation_method SHELXL-97
_cell_angle_alpha 90.00
_cell_angle_beta 111.476(4)
_cell_angle_gamma 90.00
_cell_formula_units_Z 4
_cell_length_a 11.213(2)
_cell_length_b 15.138(3)
_cell_length_c 15.278(3)
_cell_measurement_reflns_used 2412
_cell_measurement_temperature 150(2)
_cell_measurement_theta_max 28.24
_cell_measurement_theta_min 2.37
_cell_volume 2413.3(8)
_computing_cell_refinement 'Bruker SAINT'
_computing_data_collection 'Bruker SMART'
_computing_data_reduction 'Bruker SHELXTL'
_computing_molecular_graphics 'Bruker SHELXTL'
_computing_publication_material 'Bruker SHELXTL'
_computing_structure_refinement 'Bruker SHELXTL'
_computing_structure_solution 'Bruker SHELXTL'
_diffrn_ambient_temperature 150(2)
_diffrn_measured_fraction_theta_full 0.992
_diffrn_measured_fraction_theta_max 0.992
_diffrn_measurement_device_type 'Bruker SMART1000 CCD area detector'
_diffrn_measurement_method omega
_diffrn_radiation_monochromator graphite
_diffrn_radiation_source 'fine-focus sealed tube'
_diffrn_radiation_type MoK\a
_diffrn_radiation_wavelength 0.71073
_diffrn_reflns_av_R_equivalents 0.099
_diffrn_reflns_av_sigmaI/netI 0.127
_diffrn_reflns_limit_h_max 14
_diffrn_reflns_limit_h_min -14
_diffrn_reflns_limit_k_max 19
_diffrn_reflns_limit_k_min -19
_diffrn_reflns_limit_l_max 16
_diffrn_reflns_limit_l_min -19
_diffrn_reflns_number 11249
_diffrn_reflns_theta_full 25.00
_diffrn_reflns_theta_max 25.00
_diffrn_reflns_theta_min 1.95
_diffrn_standards_decay_% 0
_exptl_absorpt_coefficient_mu 2.795
_exptl_absorpt_correction_T_max 0.515
_exptl_absorpt_correction_T_min 0.180
_exptl_absorpt_correction_type 'Multi-scan + refdelf'
_exptl_absorpt_process_details
;
Reported Tmin and Tmax are from two corrections  multiplied.
SADABS, Bruker (1999) and Parkin S, Moezzi B & Hope H, (1995) 
J. Appl. Cryst. 28, 53-56
Cubic fit to sin(theta)/lambda - 24 parameters
;
_exptl_crystal_colour Colourless
_exptl_crystal_density_diffrn 1.654
_exptl_crystal_density_method 'not measured'
_exptl_crystal_description Plate
_exptl_crystal_F_000 1208
_exptl_crystal_size_max 0.27
_exptl_crystal_size_mid 0.16
_exptl_crystal_size_min 0.04
_refine_diff_density_max 1.19
_refine_diff_density_min -1.32
_refine_diff_density_rms 0.19
_refine_ls_extinction_method none
_refine_ls_goodness_of_fit_ref 1.163
_refine_ls_hydrogen_treatment 'riding model'
_refine_ls_matrix_type full
_refine_ls_number_parameters 145
_refine_ls_number_reflns 4229
_refine_ls_number_restraints 2
_refine_ls_restrained_S_all 1.163
_refine_ls_R_factor_all 0.1127
_refine_ls_R_factor_gt 0.0628
_refine_ls_shift/su_max 0.002
_refine_ls_shift/su_mean 0.000
_refine_ls_structure_factor_coef Fsqd
_refine_ls_weighting_details 'calc w=1/[\s^2^(Fo^2^)+(0.0335P)^2^] where P=(Fo^2^+2Fc^2^)/3'
_refine_ls_weighting_scheme calc
_refine_ls_wR_factor_gt 0.1212
_refine_ls_wR_factor_ref 0.1363
_reflns_number_gt 2665
_reflns_number_total 4229
_reflns_threshold_expression >2sigma(I)
_cod_data_source_file b209090m.txt
_cod_data_source_block GDN3AC
_cod_depositor_comments
;
The following automatic conversions were performed:
'_symmetry_cell_setting' value 'Monoclinic' changed to 'monoclinic'
according to '/home/saulius/struct/CIF-dictionaries/cif_core.dic'
dictionary named 'cif_core.dic' version 2.4.1 from
2010-06-29.

'_geom_angle_publ_flag' value 'Y' changed to 'y' according to
'/home/saulius/struct/CIF-dictionaries/cif_core.dic' dictionary named
'cif_core.dic' version 2.4.1 from 2010-06-29 (36
times).

'_geom_bond_publ_flag' value 'Y' changed to 'y' according to
'/home/saulius/struct/CIF-dictionaries/cif_core.dic' dictionary named
'cif_core.dic' version 2.4.1 from 2010-06-29 (9 times).

Automatic conversion script
Id: cif_fix_enum 1527 2010-12-29 10:47:43Z saulius 

The following automatic conversions were performed:

'_atom_sites_solution_primary' value 'direct methods' was changed to
'direct'.

'_atom_sites_solution_secondary' value 'difference Fourier map' was
changed to 'difmap'.

Automatic conversion script
Id: cif_fix_values 6452 2018-10-05 10:23:21Z andrius 
;
_cod_original_cell_volume 2413.2(9)
_cod_original_sg_symbol_H-M P2(1)/c
_cod_database_code 7012227

loop_
_symmetry_equiv_pos_as_xyz
'x, y, z'
'-x, y+1/2, -z+1/2'
'-x, -y, -z'
'x, -y-1/2, z-1/2'

loop_
_atom_site_label
_atom_site_type_symbol
_atom_site_fract_x
_atom_site_fract_y
_atom_site_fract_z
_atom_site_U_iso_or_equiv
_atom_site_adp_type
_atom_site_occupancy
_atom_site_symmetry_multiplicity
_atom_site_calc_flag
_atom_site_refinement_flags
_atom_site_disorder_assembly
_atom_site_disorder_group
Gd Gd 0.16841(5) 0.81459(4) 0.06532(3) 0.02817(17) Uani 1 1 d . . .
N1 N 0.0646(8) 0.8174(7) 0.1969(5) 0.037(2) Uiso 1 1 d . . .
C2 C 0.1561(10) 0.8043(8) 0.2947(7) 0.042(3) Uiso 1 1 d . . .
H2A H 0.1216 0.7589 0.3257 0.050 Uiso 1 1 calc R . .
H2B H 0.1641 0.8602 0.3301 0.050 Uiso 1 1 calc R . .
C3 C 0.2907(10) 0.7753(8) 0.2990(7) 0.036(3) Uiso 1 1 d . . .
H3A H 0.3513 0.7786 0.3651 0.043 Uiso 1 1 calc R . .
H3B H 0.2865 0.7129 0.2786 0.043 Uiso 1 1 calc R . .
N4 N 0.3409(8) 0.8303(5) 0.2392(5) 0.0286(19) Uiso 1 1 d . . .
C5 C 0.3640(11) 0.9235(8) 0.2746(7) 0.040(3) Uiso 1 1 d . . .
H5A H 0.4576 0.9339 0.3029 0.047 Uiso 1 1 calc R . .
H5B H 0.3285 0.9312 0.3246 0.047 Uiso 1 1 calc R . .
C6 C 0.3039(11) 0.9927(8) 0.1975(7) 0.043(3) Uiso 1 1 d . . .
H6A H 0.3073 1.0513 0.2271 0.052 Uiso 1 1 calc R . .
H6B H 0.3544 0.9961 0.1563 0.052 Uiso 1 1 calc R . .
N7 N 0.1680(8) 0.9710(6) 0.1394(6) 0.036(2) Uiso 1 1 d . . .
C8 C 0.0771(11) 0.9830(8) 0.1943(8) 0.046(3) Uiso 1 1 d . . .
H8A H 0.1289 0.9932 0.2615 0.055 Uiso 1 1 calc R . .
H8B H 0.0231 1.0360 0.1702 0.055 Uiso 1 1 calc R . .
C9 C -0.0066(11) 0.9056(8) 0.1857(8) 0.044(3) Uiso 1 1 d . . .
H9A H -0.0768 0.9070 0.1233 0.053 Uiso 1 1 calc R . .
H9B H -0.0456 0.9096 0.2341 0.053 Uiso 1 1 calc R . .
C1A C -0.0305(12) 0.7422(9) 0.1744(8) 0.048(3) Uiso 1 1 d . . .
H1A1 H -0.0991 0.7533 0.1126 0.057 Uiso 1 1 calc R . .
H1A2 H -0.0706 0.7404 0.2223 0.057 Uiso 1 1 calc R . .
C2A C 0.0304(12) 0.6534(9) 0.1718(8) 0.050(3) Uiso 1 1 d . . .
H2A1 H 0.0790 0.6330 0.2367 0.060 Uiso 1 1 calc R . .
H2A2 H -0.0371 0.6093 0.1408 0.060 Uiso 1 1 calc R . .
N3A N 0.1169(9) 0.6619(6) 0.1197(6) 0.037(2) Uiso 1 1 d . . .
C4A C 0.1624(11) 0.5886(8) 0.0920(7) 0.041(3) Uiso 1 1 d . A .
C5A C 0.2488(12) 0.6105(9) 0.0340(8) 0.047(3) Uiso 1 1 d D . .
O6A O 0.2826(6) 0.6919(5) 0.0340(4) 0.0340(16) Uiso 1 1 d . A .
O7A O 0.2556(13) 0.5465(8) -0.0174(8) 0.041(3) Uiso 0.65 1 d PD A 1
O7A' O 0.318(3) 0.5516(18) 0.014(2) 0.074(9) Uiso 0.35 1 d PD A 2
C8A C 0.1432(14) 0.4965(10) 0.1177(9) 0.065(4) Uiso 1 1 d . . .
H8A1 H 0.1851 0.4888 0.1859 0.098 Uiso 1 1 calc R A .
H8A2 H 0.1804 0.4553 0.0854 0.098 Uiso 1 1 calc R . .
H8A3 H 0.0512 0.4847 0.0990 0.098 Uiso 1 1 calc R . .
C1B C 0.4595(10) 0.7892(7) 0.2351(7) 0.034(3) Uiso 1 1 d . . .
H1B1 H 0.4418 0.7266 0.2157 0.040 Uiso 1 1 calc R . .
H1B2 H 0.5272 0.7902 0.2987 0.040 Uiso 1 1 calc R . .
C2B C 0.5087(10) 0.8377(7) 0.1651(6) 0.032(3) Uiso 1 1 d . . .
H2B1 H 0.5537 0.8928 0.1940 0.039 Uiso 1 1 calc R . .
H2B2 H 0.5698 0.7996 0.1494 0.039 Uiso 1 1 calc R . .
N3B N 0.3976(8) 0.8589(6) 0.0787(5) 0.0279(19) Uiso 1 1 d . . .
C4B C 0.4137(9) 0.8820(7) 0.0024(6) 0.029(2) Uiso 1 1 d . . .
C5B C 0.2902(9) 0.9092(7) -0.0760(6) 0.029(2) Uiso 1 1 d . . .
O6B O 0.1840(7) 0.8923(5) -0.0657(4) 0.0349(17) Uiso 1 1 d . . .
O7B O 0.3004(7) 0.9469(5) -0.1488(5) 0.0418(19) Uiso 1 1 d . . .
C8B C 0.5420(11) 0.8847(9) -0.0116(8) 0.046(3) Uiso 1 1 d . . .
H8B1 H 0.6038 0.9194 0.0389 0.069 Uiso 1 1 calc R . .
H8B2 H 0.5299 0.9120 -0.0724 0.069 Uiso 1 1 calc R . .
H8B3 H 0.5745 0.8244 -0.0104 0.069 Uiso 1 1 calc R . .
O1AC O 0.0014(7) 0.7365(5) -0.0672(5) 0.0384(18) Uiso 1 1 d . . .
O2AC O -0.0569(7) 0.8629(5) -0.0207(4) 0.0357(17) Uiso 1 1 d . . .
C3AC C -0.0838(10) 0.7938(7) -0.0708(7) 0.031(2) Uiso 1 1 d . . .
C4AC C -0.2224(12) 0.7733(10) -0.1330(8) 0.056(3) Uiso 1 1 d . . .
H4A1 H -0.2263 0.7556 -0.1957 0.084 Uiso 1 1 calc R . .
H4A2 H -0.2753 0.8260 -0.1383 0.084 Uiso 1 1 calc R . .
H4A3 H -0.2547 0.7251 -0.1049 0.084 Uiso 1 1 calc R . .
C1M C 0.5825(15) 0.6245(11) 0.0487(10) 0.071(4) Uiso 1 1 d D . .
O1M O 0.6608(18) 0.6266(13) -0.0054(13) 0.099(6) Uiso 0.65 1 d PD B 1
O1M' O 0.712(2) 0.614(3) 0.068(3) 0.145(16) Uiso 0.35 1 d PD B 2

loop_
_atom_site_aniso_label
_atom_site_aniso_U_11
_atom_site_aniso_U_22
_atom_site_aniso_U_33
_atom_site_aniso_U_23
_atom_site_aniso_U_13
_atom_site_aniso_U_12
Gd 0.0384(3) 0.0383(3) 0.0155(2) 0.0045(3) 0.01885(19) 0.0058(3)

loop_
_atom_type_symbol
_atom_type_description
_atom_type_scat_dispersion_real
_atom_type_scat_dispersion_imag
_atom_type_scat_source
C C 0.0033 0.0016 'International Tables Vol C Tables 4.2.6.8 and 6.1.1.4'
H H 0.0000 0.0000 'International Tables Vol C Tables 4.2.6.8 and 6.1.1.4'
N N 0.0061 0.0033 'International Tables Vol C Tables 4.2.6.8 and 6.1.1.4'
O O 0.0106 0.0060 'International Tables Vol C Tables 4.2.6.8 and 6.1.1.4'
Gd Gd -0.1653 3.9035 'International Tables Vol C Tables 4.2.6.8 and 6.1.1.4'

loop_
_geom_angle_atom_site_label_1
_geom_angle_atom_site_label_2
_geom_angle_atom_site_label_3
_geom_angle
_geom_angle_site_symmetry_1
_geom_angle_site_symmetry_3
_geom_angle_publ_flag
N4 Gd N1 66.7(2) . . y
N7 Gd N1 65.8(3) . . y
N7 Gd N4 66.7(3) . . y
N3B Gd N1 129.1(2) . . y
N3A Gd N1 64.1(3) . . y
O6B Gd N1 144.3(3) . . y
O6A Gd N1 125.1(3) . . y
O2AC Gd N1 75.8(2) . . y
O1AC Gd N1 102.4(3) . . y
N3B Gd N4 64.0(2) . . y
N3A Gd N4 85.7(3) . . y
O6B Gd N4 123.0(2) . . y
O6A Gd N4 91.3(2) . . y
O2AC Gd N4 136.5(2) . . y
O1AC Gd N4 155.0(2) . . y
N3B Gd N7 83.7(3) . . y
N3A Gd N7 129.1(3) . . y
O6B Gd N7 85.9(3) . . y
O6A Gd N7 150.3(3) . . y
O2AC Gd N7 78.5(3) . . y
O1AC Gd N7 131.1(3) . . y
N3B Gd N3A 122.4(3) . . y
O6B Gd N3A 143.4(3) . . y
O6A Gd N3A 64.6(3) . . y
O2AC Gd N3A 97.4(3) . . y
O1AC Gd N3A 69.4(3) . . y
O6B Gd N3B 64.1(2) . . y
O6A Gd N3B 68.3(3) . . y
O2AC Gd N3B 138.6(2) . . y
O1AC Gd N3B 127.9(2) . . y
O6B Gd O6A 90.3(2) . . y
O6B Gd O2AC 77.5(2) . . y
O6A Gd O2AC 129.3(2) . . y
O6B Gd O1AC 79.4(2) . . y
O6A Gd O1AC 76.6(2) . . y
O2AC Gd O1AC 52.9(2) . . y
O6B Gd C3AC 78.5(3) . . ?
O6A Gd C3AC 103.2(3) . . ?
O2AC Gd C3AC 26.4(3) . . ?
O1AC Gd C3AC 26.6(3) . . ?
N3B Gd C3AC 141.0(3) . . ?
N3A Gd C3AC 81.8(3) . . ?
N7 Gd C3AC 104.9(3) . . ?
N4 Gd C3AC 154.5(3) . . ?
N1 Gd C3AC 87.8(3) . . ?
C2 N1 C1A 107.4(9) . . ?
C2 N1 C9 111.7(8) . . ?
C1A N1 C9 109.6(8) . . ?
C2 N1 Gd 115.2(6) . . ?
C1A N1 Gd 106.4(6) . . ?
C9 N1 Gd 106.4(6) . . ?
N1 C2 C3 112.6(9) . . ?
N4 C3 C2 113.4(9) . . ?
C1B N4 C3 109.6(8) . . ?
C1B N4 C5 111.7(8) . . ?
C3 N4 C5 111.0(8) . . ?
C1B N4 Gd 104.7(5) . . ?
C3 N4 Gd 105.2(6) . . ?
C5 N4 Gd 114.2(6) . . ?
N4 C5 C6 113.4(8) . . ?
N7 C6 C5 111.8(9) . . ?
C6 N7 C8 112.5(8) . . ?
C6 N7 Gd 107.0(7) . . ?
C8 N7 Gd 116.4(7) . . ?
C9 C8 N7 112.4(10) . . ?
C8 C9 N1 113.2(9) . . ?
N1 C1A C2A 112.8(10) . . ?
N3A C2A C1A 109.3(10) . . ?
C4A N3A C2A 119.9(10) . . ?
C4A N3A Gd 118.5(7) . . ?
C2A N3A Gd 121.4(7) . . ?
N3A C4A C8A 125.4(11) . . ?
N3A C4A C5A 112.6(10) . . ?
C8A C4A C5A 121.9(11) . . ?
O7A C5A O7A' 31.2(14) . . ?
O7A C5A O6A 130.2(12) . . ?
O7A' C5A O6A 117.3(18) . . ?
O7A C5A C4A 112.2(12) . . ?
O7A' C5A C4A 122.5(18) . . ?
O6A C5A C4A 116.4(10) . . ?
C5A O6A Gd 124.1(7) . . ?
N4 C1B C2B 112.2(8) . . ?
N3B C2B C1B 108.7(8) . . ?
C4B N3B C2B 120.9(8) . . ?
C4B N3B Gd 117.4(6) . . ?
C2B N3B Gd 120.1(6) . . ?
N3B C4B C5B 113.4(8) . . ?
N3B C4B C8B 125.6(9) . . ?
C5B C4B C8B 121.0(9) . . ?
O6B C5B O7B 124.9(9) . . ?
O6B C5B C4B 117.9(8) . . ?
O7B C5B C4B 117.1(8) . . ?
C5B O6B Gd 124.0(6) . . ?
C3AC O1AC Gd 92.3(6) . . ?
C3AC O2AC Gd 92.7(6) . . ?
O2AC C3AC O1AC 121.8(9) . . ?
O2AC C3AC C4AC 120.4(10) . . ?
O1AC C3AC C4AC 117.6(10) . . ?
O2AC C3AC Gd 60.9(5) . . ?
O1AC C3AC Gd 61.1(5) . . ?
C4AC C3AC Gd 171.3(8) . . ?
O1M' C1M O1M 45.2(18) . . ?

loop_
_geom_bond_atom_site_label_1
_geom_bond_atom_site_label_2
_geom_bond_distance
_geom_bond_site_symmetry_2
_geom_bond_publ_flag
Gd N1 2.667(8) . y
Gd N4 2.664(7) . y
Gd N7 2.625(9) . y
Gd N3A 2.593(9) . y
Gd N3B 2.591(8) . y
Gd O6A 2.401(7) . y
Gd O6B 2.382(7) . y
Gd O1AC 2.496(7) . y
Gd O2AC 2.492(7) . y
Gd C3AC 2.849(10) . ?
N1 C2 1.484(13) . ?
N1 C1A 1.512(15) . ?
N1 C9 1.532(14) . ?
C2 C3 1.550(15) . ?
C3 N4 1.490(13) . ?
N4 C1B 1.489(13) . ?
N4 C5 1.499(14) . ?
C5 C6 1.535(15) . ?
C6 N7 1.493(14) . ?
N7 C8 1.550(14) . ?
C8 C9 1.477(16) . ?
C1A C2A 1.514(17) . ?
C2A N3A 1.469(15) . ?
N3A C4A 1.352(14) . ?
C4A C8A 1.486(18) . ?
C4A C5A 1.568(16) . ?
C5A O7A 1.267(15) . ?
C5A O7A' 1.29(2) . ?
C5A O6A 1.290(14) . ?
C1B C2B 1.557(14) . ?
C2B N3B 1.480(12) . ?
N3B C4B 1.292(12) . ?
C4B C5B 1.518(13) . ?
C4B C8B 1.531(15) . ?
C5B O6B 1.283(11) . ?
C5B O7B 1.292(11) . ?
O1AC C3AC 1.276(12) . ?
O2AC C3AC 1.267(12) . ?
C3AC C4AC 1.528(16) . ?
C1M O1M' 1.38(2) . ?
C1M O1M 1.41(2) . ?

loop_
_geom_torsion_atom_site_label_1
_geom_torsion_atom_site_label_2
_geom_torsion_atom_site_label_3
_geom_torsion_atom_site_label_4
_geom_torsion
_geom_torsion_site_symmetry_1
_geom_torsion_site_symmetry_2
_geom_torsion_site_symmetry_3
_geom_torsion_site_symmetry_4
_geom_torsion_publ_flag
O6B Gd N1 C2 -128.7(7) . . . . ?
O6A Gd N1 C2 60.1(8) . . . . ?
O2AC Gd N1 C2 -171.5(8) . . . . ?
O1AC Gd N1 C2 142.3(7) . . . . ?
N3B Gd N1 C2 -29.2(9) . . . . ?
N3A Gd N1 C2 82.7(8) . . . . ?
N7 Gd N1 C2 -87.9(8) . . . . ?
N4 Gd N1 C2 -14.1(7) . . . . ?
C3AC Gd N1 C2 164.7(8) . . . . ?
O6B Gd N1 C1A 112.5(7) . . . . ?
O6A Gd N1 C1A -58.7(7) . . . . ?
O2AC Gd N1 C1A 69.6(7) . . . . ?
O1AC Gd N1 C1A 23.4(7) . . . . ?
N3B Gd N1 C1A -148.0(6) . . . . ?
N3A Gd N1 C1A -36.1(6) . . . . ?
N7 Gd N1 C1A 153.2(7) . . . . ?
N4 Gd N1 C1A -132.9(7) . . . . ?
C3AC Gd N1 C1A 45.8(7) . . . . ?
O6B Gd N1 C9 -4.4(8) . . . . ?
O6A Gd N1 C9 -175.6(6) . . . . ?
O2AC Gd N1 C9 -47.2(6) . . . . ?
O1AC Gd N1 C9 -93.4(6) . . . . ?
N3B Gd N1 C9 95.1(6) . . . . ?
N3A Gd N1 C9 -153.0(7) . . . . ?
N7 Gd N1 C9 36.4(6) . . . . ?
N4 Gd N1 C9 110.2(7) . . . . ?
C3AC Gd N1 C9 -71.0(6) . . . . ?
C1A N1 C2 C3 108.3(11) . . . . ?
C9 N1 C2 C3 -131.5(10) . . . . ?
Gd N1 C2 C3 -10.0(12) . . . . ?
N1 C2 C3 N4 48.0(13) . . . . ?
C2 C3 N4 C1B -170.7(8) . . . . ?
C2 C3 N4 C5 65.4(11) . . . . ?
C2 C3 N4 Gd -58.6(9) . . . . ?
O6B Gd N4 C1B -67.6(6) . . . . ?
O6A Gd N4 C1B 23.6(6) . . . . ?
O2AC Gd N4 C1B -175.7(5) . . . . ?
O1AC Gd N4 C1B 83.5(8) . . . . ?
N3B Gd N4 C1B -41.4(6) . . . . ?
N3A Gd N4 C1B 88.0(6) . . . . ?
N7 Gd N4 C1B -135.9(6) . . . . ?
N1 Gd N4 C1B 151.6(7) . . . . ?
C3AC Gd N4 C1B 148.7(7) . . . . ?
O6B Gd N4 C3 176.8(6) . . . . ?
O6A Gd N4 C3 -92.0(6) . . . . ?
O2AC Gd N4 C3 68.7(7) . . . . ?
O1AC Gd N4 C3 -32.1(9) . . . . ?
N3B Gd N4 C3 -157.0(7) . . . . ?
N3A Gd N4 C3 -27.5(6) . . . . ?
N7 Gd N4 C3 108.5(6) . . . . ?
N1 Gd N4 C3 36.0(6) . . . . ?
C3AC Gd N4 C3 33.2(10) . . . . ?
O6B Gd N4 C5 54.8(7) . . . . ?
O6A Gd N4 C5 146.0(7) . . . . ?
O2AC Gd N4 C5 -53.3(8) . . . . ?
O1AC Gd N4 C5 -154.1(7) . . . . ?
N3B Gd N4 C5 81.0(7) . . . . ?
N3A Gd N4 C5 -149.5(7) . . . . ?
N7 Gd N4 C5 -13.4(7) . . . . ?
N1 Gd N4 C5 -86.0(7) . . . . ?
C3AC Gd N4 C5 -88.8(9) . . . . ?
C1B N4 C5 C6 107.4(10) . . . . ?
C3 N4 C5 C6 -129.9(9) . . . . ?
Gd N4 C5 C6 -11.2(11) . . . . ?
N4 C5 C6 N7 47.7(13) . . . . ?
C5 C6 N7 C8 70.6(12) . . . . ?
C5 C6 N7 Gd -58.5(9) . . . . ?
O6B Gd N7 C6 -92.3(6) . . . . ?
O6A Gd N7 C6 -8.8(9) . . . . ?
O2AC Gd N7 C6 -170.4(6) . . . . ?
O1AC Gd N7 C6 -164.5(5) . . . . ?
N3B Gd N7 C6 -28.0(6) . . . . ?
N3A Gd N7 C6 99.3(7) . . . . ?
N4 Gd N7 C6 36.3(6) . . . . ?
N1 Gd N7 C6 110.1(6) . . . . ?
C3AC Gd N7 C6 -169.3(6) . . . . ?
O6B Gd N7 C8 140.9(7) . . . . ?
O6A Gd N7 C8 -135.6(7) . . . . ?
O2AC Gd N7 C8 62.8(7) . . . . ?
O1AC Gd N7 C8 68.7(7) . . . . ?
N3B Gd N7 C8 -154.8(7) . . . . ?
N3A Gd N7 C8 -27.5(8) . . . . ?
N4 Gd N7 C8 -90.5(7) . . . . ?
N1 Gd N7 C8 -16.7(6) . . . . ?
C3AC Gd N7 C8 64.0(7) . . . . ?
C6 N7 C8 C9 -130.9(10) . . . . ?
Gd N7 C8 C9 -6.9(12) . . . . ?
N7 C8 C9 N1 44.1(13) . . . . ?
C2 N1 C9 C8 68.6(12) . . . . ?
C1A N1 C9 C8 -172.5(9) . . . . ?
Gd N1 C9 C8 -57.8(10) . . . . ?
C2 N1 C1A C2A -65.8(11) . . . . ?
C9 N1 C1A C2A 172.7(9) . . . . ?
Gd N1 C1A C2A 58.0(10) . . . . ?
N1 C1A C2A N3A -44.4(13) . . . . ?
C1A C2A N3A C4A -166.9(10) . . . . ?
C1A C2A N3A Gd 7.3(12) . . . . ?
O6B Gd N3A C4A 41.3(10) . . . . ?
O6A Gd N3A C4A -9.8(7) . . . . ?
O2AC Gd N3A C4A 120.3(8) . . . . ?
O1AC Gd N3A C4A 74.7(8) . . . . ?
N3B Gd N3A C4A -48.0(8) . . . . ?
N7 Gd N3A C4A -158.5(7) . . . . ?
N4 Gd N3A C4A -103.3(8) . . . . ?
N1 Gd N3A C4A -169.4(8) . . . . ?
C3AC Gd N3A C4A 99.0(8) . . . . ?
O6B Gd N3A C2A -133.0(7) . . . . ?
O6A Gd N3A C2A 175.9(9) . . . . ?
O2AC Gd N3A C2A -53.9(8) . . . . ?
O1AC Gd N3A C2A -99.6(8) . . . . ?
N3B Gd N3A C2A 137.8(8) . . . . ?
N7 Gd N3A C2A 27.3(9) . . . . ?
N4 Gd N3A C2A 82.5(8) . . . . ?
N1 Gd N3A C2A 16.3(7) . . . . ?
C3AC Gd N3A C2A -75.2(8) . . . . ?
C2A N3A C4A C8A -6.5(17) . . . . ?
Gd N3A C4A C8A 179.2(9) . . . . ?
C2A N3A C4A C5A 177.8(9) . . . . ?
Gd N3A C4A C5A 3.4(11) . . . . ?
N3A C4A C5A O7A -157.8(11) . . . . ?
C8A C4A C5A O7A 26.3(17) . . . . ?
N3A C4A C5A O7A' 169(2) . . . . ?
C8A C4A C5A O7A' -7(2) . . . . ?
N3A C4A C5A O6A 11.3(14) . . . . ?
C8A C4A C5A O6A -164.6(11) . . . . ?
O7A C5A O6A Gd 143.8(13) . . . . ?
O7A' C5A O6A Gd 178.3(17) . . . . ?
C4A C5A O6A Gd -22.9(13) . . . . ?
O6B Gd O6A C5A -134.6(8) . . . . ?
O2AC Gd O6A C5A -60.5(8) . . . . ?
O1AC Gd O6A C5A -55.5(8) . . . . ?
N3B Gd O6A C5A 163.6(8) . . . . ?
N3A Gd O6A C5A 17.8(7) . . . . ?
N7 Gd O6A C5A 143.1(8) . . . . ?
N4 Gd O6A C5A 102.4(8) . . . . ?
N1 Gd O6A C5A 40.3(8) . . . . ?
C3AC Gd O6A C5A -56.4(8) . . . . ?
C3 N4 C1B C2B 173.9(8) . . . . ?
C5 N4 C1B C2B -62.7(10) . . . . ?
Gd N4 C1B C2B 61.4(8) . . . . ?
N4 C1B C2B N3B -42.5(11) . . . . ?
C1B C2B N3B C4B -165.2(9) . . . . ?
C1B C2B N3B Gd 0.1(10) . . . . ?
O6B Gd N3B C4B -15.7(7) . . . . ?
O6A Gd N3B C4B 85.8(7) . . . . ?
O2AC Gd N3B C4B -39.5(9) . . . . ?
O1AC Gd N3B C4B 34.7(8) . . . . ?
N3A Gd N3B C4B 122.8(7) . . . . ?
N7 Gd N3B C4B -104.3(8) . . . . ?
N4 Gd N3B C4B -171.4(8) . . . . ?
N1 Gd N3B C4B -155.9(7) . . . . ?
C3AC Gd N3B C4B 1.7(10) . . . . ?
O6B Gd N3B C2B 178.4(8) . . . . ?
O6A Gd N3B C2B -80.0(7) . . . . ?
O2AC Gd N3B C2B 154.6(6) . . . . ?
O1AC Gd N3B C2B -131.2(7) . . . . ?
N3A Gd N3B C2B -43.1(8) . . . . ?
N7 Gd N3B C2B 89.9(7) . . . . ?
N4 Gd N3B C2B 22.8(7) . . . . ?
N1 Gd N3B C2B 38.2(8) . . . . ?
C3AC Gd N3B C2B -164.1(6) . . . . ?
C2B N3B C4B C5B -174.6(8) . . . . ?
Gd N3B C4B C5B 19.6(11) . . . . ?
C2B N3B C4B C8B 4.4(16) . . . . ?
Gd N3B C4B C8B -161.3(9) . . . . ?
N3B C4B C5B O6B -11.9(14) . . . . ?
C8B C4B C5B O6B 169.0(10) . . . . ?
N3B C4B C5B O7B 168.9(9) . . . . ?
C8B C4B C5B O7B -10.1(15) . . . . ?
O7B C5B O6B Gd 176.0(7) . . . . ?
C4B C5B O6B Gd -3.1(13) . . . . ?
O6A Gd O6B C5B -56.4(8) . . . . ?
O2AC Gd O6B C5B 173.3(8) . . . . ?
O1AC Gd O6B C5B -132.7(8) . . . . ?
N3B Gd O6B C5B 9.1(7) . . . . ?
N3A Gd O6B C5B -101.1(8) . . . . ?
N7 Gd O6B C5B 94.2(8) . . . . ?
N4 Gd O6B C5B 35.4(9) . . . . ?
N1 Gd O6B C5B 130.8(8) . . . . ?
C3AC Gd O6B C5B -159.8(8) . . . . ?
O6B Gd O1AC C3AC -85.3(6) . . . . ?
O6A Gd O1AC C3AC -178.2(6) . . . . ?
O2AC Gd O1AC C3AC -3.0(6) . . . . ?
N3B Gd O1AC C3AC -130.1(6) . . . . ?
N3A Gd O1AC C3AC 114.2(6) . . . . ?
N7 Gd O1AC C3AC -10.3(7) . . . . ?
N4 Gd O1AC C3AC 119.0(7) . . . . ?
N1 Gd O1AC C3AC 58.3(6) . . . . ?
O6B Gd O2AC C3AC 89.1(6) . . . . ?
O6A Gd O2AC C3AC 9.1(7) . . . . ?
O1AC Gd O2AC C3AC 3.1(6) . . . . ?
N3B Gd O2AC C3AC 111.0(6) . . . . ?
N3A Gd O2AC C3AC -54.0(6) . . . . ?
N7 Gd O2AC C3AC 177.5(6) . . . . ?
N4 Gd O2AC C3AC -145.6(6) . . . . ?
N1 Gd O2AC C3AC -114.9(6) . . . . ?
Gd O2AC C3AC O1AC -5.6(10) . . . . ?
Gd O2AC C3AC C4AC 170.2(9) . . . . ?
Gd O1AC C3AC O2AC 5.6(10) . . . . ?
Gd O1AC C3AC C4AC -170.3(8) . . . . ?
O6B Gd C3AC O2AC -85.2(6) . . . . ?
O6A Gd C3AC O2AC -172.8(6) . . . . ?
O1AC Gd C3AC O2AC -174.6(10) . . . . ?
N3B Gd C3AC O2AC -101.1(7) . . . . ?
N3A Gd C3AC O2AC 125.8(6) . . . . ?
N7 Gd C3AC O2AC -2.6(6) . . . . ?
N4 Gd C3AC O2AC 64.3(9) . . . . ?
N1 Gd C3AC O2AC 61.7(6) . . . . ?
O6B Gd C3AC O1AC 89.4(6) . . . . ?
O6A Gd C3AC O1AC 1.8(6) . . . . ?
O2AC Gd C3AC O1AC 174.6(10) . . . . ?
N3B Gd C3AC O1AC 73.4(7) . . . . ?
N3A Gd C3AC O1AC -59.6(6) . . . . ?
N7 Gd C3AC O1AC 172.0(5) . . . . ?
N4 Gd C3AC O1AC -121.1(7) . . . . ?
N1 Gd C3AC O1AC -123.7(6) . . . . ?
O6B Gd C3AC C4AC 173(5) . . . . ?
O6A Gd C3AC C4AC 86(5) . . . . ?
O2AC Gd C3AC C4AC -101(5) . . . . ?
O1AC Gd C3AC C4AC 84(5) . . . . ?
N3B Gd C3AC C4AC 157(5) . . . . ?
N3A Gd C3AC C4AC 24(5) . . . . ?
N7 Gd C3AC C4AC -104(5) . . . . ?
N4 Gd C3AC C4AC -37(6) . . . . ?
N1 Gd C3AC C4AC -40(5) . . . . ?
